data_1000271
loop_
_publ_author_name
'Benchrifa, R'
'de Pape, R'

_publ_section_title
;
Isotypism of the triclinic Tl~8~Mo~10~O~34~ and (NH~4~)~8~Mo~10~O~34~
molybdates
;
_journal_coden_ASTM ACSCEE
_journal_name_full 'Acta Crystallographica C (39,1983-)'
_journal_page_first 728
_journal_page_last 728
_journal_volume 46
_journal_year 1990
_chemical_formula_structural '(N H4)8 Mo10 O34'
_chemical_formula_sum 'H32 Mo10 N8 O34'
_chemical_name_systematic 'Octaammonium 34-oxo-decamolybdate'
_space_group_IT_number 2
_symmetry_cell_setting triclinic
_symmetry_Int_Tables_number 2
_symmetry_space_group_name_Hall '-P 1'
_symmetry_space_group_name_H-M 'P -1'
_cell_angle_alpha 98.52(1)
_cell_angle_beta 119.87(1)
_cell_angle_gamma 99.18(1)
_cell_formula_units_Z 1
_cell_length_a 7.750(1)
_cell_length_b 11.038(1)
_cell_length_c 12.421(1)
_cell_volume 876.9
_cod_database_code 1000271
_cod_depositor_comments
;
 Removing dummy H atoms since the hydrogen atoms they represent are already
 marked using the _atom_site_attached_hydrogens data item.

 Antanas Vaitkus,
 2017-09-11
;

loop_
_symmetry_equiv_pos_as_xyz
x,y,z
-x,-y,-z

loop_
_atom_site_label
_atom_site_type_symbol
_atom_site_symmetry_multiplicity
_atom_site_Wyckoff_symbol
_atom_site_fract_x
_atom_site_fract_y
_atom_site_fract_z
_atom_site_occupancy
_atom_site_attached_hydrogens
_atom_site_calc_flag
Mo1 Mo6+ 2 i 0.0927(3) 0.2459(2) 0.1707(2) 1. 0 d
Mo2 Mo6+ 2 i 0.4589(3) 0.5765(2) 0.2770(2) 1. 0 d
Mo3 Mo6+ 2 i 0.2339(3) 0.4758(2) 0.4258(2) 1. 0 d
Mo4 Mo6+ 2 i 0.6425(3) 0.8097(2) 0.5373(2) 1. 0 d
Mo5 Mo6+ 2 i -0.2275(3) -0.0481(2) 0.1608(2) 1. 0 d
O1 O2- 2 i 0.109(1) 0.299(1) 0.360(1) 1. 0 d
O2 O2- 2 i -0.058(2) 0.074(2) 0.140(1) 1. 0 d
O3 O2- 2 i 0.354(1) 0.191(1) 0.317(1) 1. 0 d
O4 O2- 2 i 0.290(1) 0.421(1) 0.272(1) 1. 0 d
O5 O2- 2 i 0.164(2) 0.223(1) 0.059(1) 1. 0 d
O6 O2- 2 i -0.117(2) 0.303(1) 0.101(2) 1. 0 d
O7 O2- 2 i 0.474(1) 0.608(1) 0.461(1) 1. 0 d
O8 O2- 2 i 0.527(2) 0.511(1) 0.171(1) 1. 0 d
O9 O2- 2 i 0.254(2) 0.631(1) 0.181(1) 1. 0 d
O10 O2- 2 i 0.284(1) 0.509(1) 0.583(1) 1. 0 d
O11 O2- 2 i 0.659(1) 0.728(1) 0.383(1) 1. 0 d
O12 O2- 2 i 0.039(1) 0.541(1) 0.345(1) 1. 0 d
O13 O2- 2 i 0.844(2) 0.939(1) 0.584(2) 1. 0 d
O14 O2- 2 i 0.421(1) 0.853(1) 0.445(2) 1. 0 d
O15 O2- 2 i -0.111(2) -0.167(2) 0.210(1) 1. 0 d
O16 O2- 2 i -0.303(3) 0.018(2) 0.264(2) 1. 0 d
O17 O2- 2 i -0.450(2) -0.121(1) 0.016(2) 1. 0 d
N1 N3- 2 i 0.358(3) 0.724(2) 0.768(2) 1. 4 d
N2 N3- 2 i 0.293(3) 0.908(2) 0.199(2) 1. 4 d
N3 N3- 2 i 0.078(3) 0.825(2) 0.475(2) 1. 4 d
N4 N3- 2 i 0.179(3) 0.422(2) 0.091(2) 1. 4 d

loop_
_atom_type_symbol
_atom_type_oxidation_number
Mo6+ 6.000
O2- -2.000
N3- -3.000
